data_7237955
loop_
_publ_author_name
'Chen, Jin-Fa'
'Meng, Guoyun'
'Zhu, Qian'
'Zhang, Songhe'
'Chen, Pangkuan'

_publ_section_title
;
 Pillar[5]arenes: a new class of AIEgen macrocycles used for luminescence
 sensing of Fe3+ ions
;
_journal_issue 38
_journal_name_full 'Journal of Materials Chemistry C'
_journal_page_first 11747
_journal_paper_doi 10.1039/C9TC03831K
_journal_volume 7
_journal_year 2019
_chemical_formula_moiety 'C45 H50 O10'
_chemical_formula_sum 'C45 H50 O10'
_chemical_formula_weight 750.85
_space_group_crystal_system tetragonal
_space_group_IT_number 88
_space_group_name_Hall '-I 4ad'
_space_group_name_H-M_alt 'I 41/a :2'
_atom_sites_solution_hydrogens geom
_audit_creation_date 2017-12-30
_audit_creation_method
;
Olex2 1.2-alpha
(compiled 2017.12.08 svn.r3473 for OlexSys, GUI svn.r5433)
;
_audit_update_record
;
2019-04-16 deposited with the CCDC.	2019-09-10 downloaded from the CCDC.
;
_cell_angle_alpha 90
_cell_angle_beta 90
_cell_angle_gamma 90
_cell_formula_units_Z 8
_cell_length_a 14.9363(10)
_cell_length_b 14.9363(10)
_cell_length_c 39.332(6)
_cell_measurement_reflns_used 4689
_cell_measurement_temperature 296.15
_cell_measurement_theta_max 23.330
_cell_measurement_theta_min 2.189
_cell_volume 8774.7(16)
_computing_cell_refinement 'SAINT v8.34A (Bruker, 2013)'
_computing_data_reduction 'SAINT v8.34A (Bruker, 2013)'
_computing_molecular_graphics 'Olex2 (Dolomanov et al., 2009)'
_computing_publication_material 'Olex2 (Dolomanov et al., 2009)'
_computing_structure_refinement 'ShelXL (Sheldrick, 2015)'
_diffrn_ambient_temperature 296.15
_diffrn_measured_fraction_theta_full 0.998
_diffrn_measured_fraction_theta_max 0.995
_diffrn_measurement_device_type 'CCD area detector'
_diffrn_measurement_method 'phi and omega scans'
_diffrn_radiation_monochromator graphite
_diffrn_radiation_type MoK\a
_diffrn_radiation_wavelength 0.71073
_diffrn_reflns_av_R_equivalents 0.0460
_diffrn_reflns_av_unetI/netI 0.0415
_diffrn_reflns_Laue_measured_fraction_full 0.998
_diffrn_reflns_Laue_measured_fraction_max 0.995
_diffrn_reflns_limit_h_max 18
_diffrn_reflns_limit_h_min -19
_diffrn_reflns_limit_k_max 19
_diffrn_reflns_limit_k_min -17
_diffrn_reflns_limit_l_max 51
_diffrn_reflns_limit_l_min -31
_diffrn_reflns_number 25648
_diffrn_reflns_point_group_measured_fraction_full 0.998
_diffrn_reflns_point_group_measured_fraction_max 0.995
_diffrn_reflns_theta_full 25.242
_diffrn_reflns_theta_max 27.581
_diffrn_reflns_theta_min 2.830
_exptl_absorpt_coefficient_mu 0.080
_exptl_absorpt_correction_T_max 0.7456
_exptl_absorpt_correction_T_min 0.6548
_exptl_absorpt_correction_type multi-scan
_exptl_absorpt_process_details
'SADABS-2014/3 (Bruker,2014/3) was used for absorption correction. wR2(int) was 0.0972 before and 0.0434 after correction. The Ratio of minimum to maximum transmission is 0.8782. The \l/2 correction factor is 0.00150.'
_exptl_crystal_colour colourless
_exptl_crystal_colour_primary colourless
_exptl_crystal_density_diffrn 1.137
_exptl_crystal_description block
_exptl_crystal_F_000 3200
_refine_diff_density_max 0.181
_refine_diff_density_min -0.362
_refine_diff_density_rms 0.042
_refine_ls_extinction_coef 0.0006(2)
_refine_ls_extinction_expression Fc^*^=kFc[1+0.001xFc^2^\l^3^/sin(2\q)]^-1/4^
_refine_ls_extinction_method 'SHELXL-2014/7 (Sheldrick 2014'
_refine_ls_goodness_of_fit_ref 1.001
_refine_ls_hydrogen_treatment constr
_refine_ls_matrix_type full
_refine_ls_number_parameters 255
_refine_ls_number_reflns 5062
_refine_ls_number_restraints 0
_refine_ls_restrained_S_all 1.001
_refine_ls_R_factor_all 0.1333
_refine_ls_R_factor_gt 0.0603
_refine_ls_shift/su_max 0.000
_refine_ls_shift/su_mean 0.000
_refine_ls_structure_factor_coef Fsqd
_refine_ls_weighting_details 'w=1/[\s^2^(Fo^2^)+(0.1061P)^2^+6.5071P] where P=(Fo^2^+2Fc^2^)/3'
_refine_ls_weighting_scheme calc
_refine_ls_wR_factor_gt 0.1693
_refine_ls_wR_factor_ref 0.2291
_reflns_Friedel_coverage 0.000
_reflns_number_gt 2381
_reflns_number_total 5062
_reflns_threshold_expression 'I > 2\s(I)'
_cod_data_source_file c9tc03831k2.cif
_cod_data_source_block cfjbai_sq
_cod_original_cell_volume 8774.7(18)
_cod_original_sg_symbol_H-M 'I 41/a'
_cod_database_code 7237955
_shelx_shelxl_version_number 2014/7
_shelx_space_group_comment
;
The symmetry employed for this shelxl refinement is uniquely defined
by the following loop, which should always be used as a source of
symmetry information in preference to the above space-group names.
They are only intended as comments.
;
_olex2_refinement_description
;
1. Fixed Uiso
 At 1.2 times of:
  All C(H) groups, All C(H,H) groups
 At 1.5 times of:
  All C(H,H,H) groups
2. Others
 Fixed Sof: H21A(0.5) H21B(0.5)
3.a Secondary CH2 refined with riding coordinates:
 C3(H3A,H3B), C12(H12A,H12B), C21(H21A,H21B)
3.b Aromatic/amide H refined with riding coordinates:
 C7(H7), C11(H11), C16(H16), C20(H20), C22(H22)
3.c Idealised Me refined as rotating group:
 C6(H6A,H6B,H6C), C10(H10A,H10B,H10C), C15(H15A,H15B,H15C), C19(H19A,H19B,
 H19C), C23(H23A,H23B,H23C)
;
_olex2_submission_special_instructions 'No special instructions were received'

loop_
_space_group_symop_operation_xyz
'x, y, z'
'-x+1/2, -y, z+1/2'
'-y+3/4, x+1/4, z+1/4'
'y+3/4, -x+3/4, z+3/4'
'x+1/2, y+1/2, z+1/2'
'-x+1, -y+1/2, z+1'
'-y+5/4, x+3/4, z+3/4'
'y+5/4, -x+5/4, z+5/4'
'-x, -y, -z'
'x-1/2, y, -z-1/2'
'y-3/4, -x-1/4, -z-1/4'
'-y-3/4, x-3/4, -z-3/4'
'-x+1/2, -y+1/2, -z+1/2'
'x, y+1/2, -z'
'y-1/4, -x+1/4, -z+1/4'
'-y-1/4, x-1/4, -z-1/4'

loop_
_atom_site_label
_atom_site_type_symbol
_atom_site_fract_x
_atom_site_fract_y
_atom_site_fract_z
_atom_site_U_iso_or_equiv
_atom_site_adp_type
_atom_site_occupancy
_atom_site_site_symmetry_order
_atom_site_calc_flag
_atom_site_refinement_flags_posn
_atom_site_refinement_flags_adp
_atom_site_refinement_flags_occupancy
O1 O 0.31936(13) 0.28975(12) 0.01510(5) 0.0618(5) Uani 1 1 d . . .
O2 O 0.44728(16) -0.02766(15) 0.05296(5) 0.0794(7) Uani 1 1 d . . .
O3 O 0.18681(16) 0.17008(15) 0.11765(7) 0.0905(8) Uani 1 1 d . . .
O4 O 0.43209(16) -0.02609(14) 0.17872(6) 0.0803(7) Uani 1 1 d . . .
O5 O 0.33259(15) 0.30998(15) 0.22370(6) 0.0828(7) Uani 1 1 d . . .
C1 C 0.41040(18) 0.27223(17) 0.01482(6) 0.0486(6) Uani 1 1 d . . .
C2 C 0.43452(18) 0.18238(17) 0.01435(6) 0.0494(6) Uani 1 1 d . . .
C3 C 0.36551(19) 0.10841(18) 0.01500(7) 0.0567(7) Uani 1 1 d . . .
H3A H 0.3899 0.0555 0.0041 0.068 Uiso 1 1 calc R . .
H3B H 0.3131 0.1270 0.0023 0.068 Uiso 1 1 calc R . .
C4 C 0.33863(17) 0.08594(17) 0.05109(7) 0.0514(6) Uani 1 1 d . . .
C5 C 0.38104(18) 0.01966(18) 0.06964(7) 0.0546(7) Uani 1 1 d . . .
C6 C 0.5116(2) -0.0720(2) 0.07210(9) 0.0782(9) Uani 1 1 d . . .
H6A H 0.5566 -0.0960 0.0573 0.117 Uiso 1 1 calc GR . .
H6B H 0.4839 -0.1199 0.0845 0.117 Uiso 1 1 calc GR . .
H6C H 0.5387 -0.0308 0.0877 0.117 Uiso 1 1 calc GR . .
C7 C 0.35623(18) 0.00256(18) 0.10295(7) 0.0565(7) Uani 1 1 d . . .
H7 H 0.3839 -0.0439 0.1147 0.068 Uiso 1 1 calc R . .
C8 C 0.29123(18) 0.05295(18) 0.11922(7) 0.0562(7) Uani 1 1 d . . .
C9 C 0.24982(18) 0.12074(18) 0.10064(8) 0.0606(8) Uani 1 1 d . . .
C10 C 0.1580(4) 0.2504(3) 0.10239(16) 0.155(3) Uani 1 1 d . . .
H10A H 0.1259 0.2370 0.0819 0.232 Uiso 1 1 calc GR . .
H10B H 0.2090 0.2869 0.0971 0.232 Uiso 1 1 calc GR . .
H10C H 0.1195 0.2820 0.1178 0.232 Uiso 1 1 calc GR . .
C11 C 0.27221(18) 0.13548(18) 0.06711(8) 0.0595(7) Uani 1 1 d . . .
H11 H 0.2422 0.1796 0.0549 0.071 Uiso 1 1 calc R . .
C12 C 0.2679(2) 0.0366(2) 0.15614(8) 0.0660(8) Uani 1 1 d . . .
H12A H 0.2058 0.0526 0.1599 0.079 Uiso 1 1 calc R . .
H12B H 0.2746 -0.0267 0.1611 0.079 Uiso 1 1 calc R . .
C13 C 0.32631(19) 0.08973(19) 0.18007(7) 0.0588(7) Uani 1 1 d . . .
C14 C 0.4090(2) 0.05850(19) 0.19050(8) 0.0615(8) Uani 1 1 d . . .
C15 C 0.5232(3) -0.0490(3) 0.17811(10) 0.0941(12) Uani 1 1 d . . .
H15A H 0.5316 -0.1012 0.1643 0.141 Uiso 1 1 calc GR . .
H15B H 0.5433 -0.0611 0.2008 0.141 Uiso 1 1 calc GR . .
H15C H 0.5571 -0.0002 0.1688 0.141 Uiso 1 1 calc GR . .
C16 C 0.4629(2) 0.1087(2) 0.21142(7) 0.0633(8) Uani 1 1 d . . .
H16 H 0.5175 0.0852 0.2184 0.076 Uiso 1 1 calc R . .
C17 C 0.43789(19) 0.19395(19) 0.22246(7) 0.0575(7) Uani 1 1 d . . .
C18 C 0.3547(2) 0.2259(2) 0.21193(8) 0.0619(8) Uani 1 1 d . . .
C19 C 0.2547(3) 0.3511(3) 0.21007(11) 0.0969(12) Uani 1 1 d . . .
H19A H 0.2615 0.3580 0.1859 0.145 Uiso 1 1 calc GR . .
H19B H 0.2465 0.4088 0.2204 0.145 Uiso 1 1 calc GR . .
H19C H 0.2035 0.3142 0.2147 0.145 Uiso 1 1 calc GR . .
C20 C 0.2996(2) 0.1744(2) 0.19140(8) 0.0627(8) Uani 1 1 d . . .
H20 H 0.2439 0.1966 0.1850 0.075 Uiso 1 1 calc R . .
C21 C 0.5000 0.2500 0.24395(11) 0.0694(12) Uani 1 2 d S T P
H21A H 0.5352 0.2110 0.2585 0.083 Uiso 0.5 1 calc R . .
H21B H 0.4648 0.2890 0.2585 0.083 Uiso 0.5 1 calc R . .
C22 C 0.47551(19) 0.33789(17) 0.01436(6) 0.0510(6) Uani 1 1 d . . .
H22 H 0.4581 0.3977 0.0140 0.061 Uiso 1 1 calc R . .
C23 C 0.2916(2) 0.3791(2) 0.01861(9) 0.0773(9) Uani 1 1 d . . .
H23A H 0.3129 0.4134 -0.0004 0.116 Uiso 1 1 calc GR . .
H23B H 0.3155 0.4034 0.0393 0.116 Uiso 1 1 calc GR . .
H23C H 0.2274 0.3815 0.0193 0.116 Uiso 1 1 calc GR . .

loop_
_atom_site_aniso_label
_atom_site_aniso_U_11
_atom_site_aniso_U_22
_atom_site_aniso_U_33
_atom_site_aniso_U_23
_atom_site_aniso_U_13
_atom_site_aniso_U_12
O1 0.0633(12) 0.0498(11) 0.0723(13) 0.0022(9) -0.0067(10) -0.0004(9)
O2 0.0942(16) 0.0868(16) 0.0572(12) -0.0095(11) -0.0015(11) 0.0392(13)
O3 0.0782(15) 0.0697(14) 0.124(2) 0.0210(13) 0.0442(14) 0.0206(12)
O4 0.0879(16) 0.0595(13) 0.0934(16) -0.0006(11) 0.0021(13) 0.0232(11)
O5 0.0761(15) 0.0756(15) 0.0968(17) -0.0210(13) -0.0117(12) 0.0301(12)
C1 0.0584(16) 0.0462(14) 0.0412(13) 0.0006(11) -0.0034(11) -0.0012(12)
C2 0.0641(17) 0.0455(14) 0.0387(13) -0.0023(11) -0.0035(12) -0.0046(13)
C3 0.0657(17) 0.0463(15) 0.0581(16) -0.0068(12) -0.0126(14) -0.0089(13)
C4 0.0510(15) 0.0427(14) 0.0606(16) -0.0062(12) -0.0069(12) -0.0104(12)
C5 0.0578(16) 0.0498(15) 0.0562(16) -0.0099(13) -0.0039(13) 0.0014(13)
C6 0.067(2) 0.096(2) 0.071(2) -0.0041(18) 0.0025(16) 0.0158(18)
C7 0.0584(17) 0.0471(15) 0.0640(18) -0.0011(13) -0.0020(14) -0.0009(13)
C8 0.0521(15) 0.0477(15) 0.0687(18) 0.0003(13) 0.0093(13) -0.0098(13)
C9 0.0496(16) 0.0463(15) 0.086(2) 0.0030(14) 0.0163(14) -0.0034(13)
C10 0.168(5) 0.085(3) 0.212(6) 0.056(3) 0.106(4) 0.069(3)
C11 0.0497(15) 0.0467(15) 0.082(2) 0.0089(14) -0.0022(14) -0.0045(12)
C12 0.0613(18) 0.0572(17) 0.079(2) 0.0085(15) 0.0198(16) -0.0053(14)
C13 0.0593(17) 0.0583(17) 0.0586(17) 0.0110(13) 0.0193(14) 0.0047(14)
C14 0.073(2) 0.0539(16) 0.0580(17) 0.0108(14) 0.0131(15) 0.0148(15)
C15 0.098(3) 0.099(3) 0.085(3) -0.013(2) -0.007(2) 0.048(2)
C16 0.0683(19) 0.0656(18) 0.0559(17) 0.0121(15) 0.0074(14) 0.0213(15)
C17 0.0644(17) 0.0606(17) 0.0475(15) 0.0086(13) 0.0094(13) 0.0155(14)
C18 0.0625(18) 0.0618(17) 0.0612(18) 0.0010(14) 0.0098(14) 0.0168(15)
C19 0.088(3) 0.087(3) 0.116(3) -0.017(2) -0.020(2) 0.041(2)
C20 0.0534(16) 0.0648(18) 0.0698(19) 0.0048(15) 0.0104(14) 0.0112(14)
C21 0.077(3) 0.080(3) 0.051(2) 0.000 0.000 0.025(2)
C22 0.0671(17) 0.0417(13) 0.0443(14) 0.0059(11) 0.0024(12) -0.0007(13)
C23 0.072(2) 0.0605(19) 0.099(3) -0.0129(17) -0.0001(18) 0.0061(16)

loop_
_atom_type_symbol
_atom_type_description
_atom_type_scat_dispersion_real
_atom_type_scat_dispersion_imag
_atom_type_scat_source
C C 0.0030 0.0020 'International Tables Vol C Tables 4.2.6.8 and 6.1.1.4'
H H 0.0000 0.0000 'International Tables Vol C Tables 4.2.6.8 and 6.1.1.4'
O O 0.0110 0.0060 'International Tables Vol C Tables 4.2.6.8 and 6.1.1.4'

loop_
_geom_angle_atom_site_label_1
_geom_angle_atom_site_label_2
_geom_angle_atom_site_label_3
_geom_angle
_geom_angle_site_symmetry_1
_geom_angle_site_symmetry_3
C1 O1 C23 118.1(2) . .
C5 O2 C6 118.8(2) . .
C9 O3 C10 117.4(3) . .
C14 O4 C15 117.9(3) . .
C18 O5 C19 117.6(3) . .
O1 C1 C2 115.9(2) . .
C22 C1 O1 123.9(2) . .
C22 C1 C2 120.2(2) . .
C1 C2 C3 121.9(2) . .
C22 C2 C1 117.7(2) 6_554 .
C22 C2 C3 120.3(2) 6_554 .
C2 C3 C4 111.0(2) . .
C5 C4 C3 122.1(3) . .
C5 C4 C11 118.0(3) . .
C11 C4 C3 119.8(2) . .
O2 C5 C4 116.4(2) . .
O2 C5 C7 123.1(2) . .
C4 C5 C7 120.5(3) . .
C8 C7 C5 121.6(3) . .
C7 C8 C9 117.6(3) . .
C7 C8 C12 121.1(3) . .
C9 C8 C12 121.2(3) . .
O3 C9 C8 116.1(3) . .
O3 C9 C11 123.2(3) . .
C11 C9 C8 120.7(3) . .
C9 C11 C4 121.5(3) . .
C13 C12 C8 112.4(2) . .
C14 C13 C12 121.6(3) . .
C14 C13 C20 117.7(3) . .
C20 C13 C12 120.6(3) . .
C13 C14 O4 115.5(3) . .
C16 C14 O4 123.4(3) . .
C16 C14 C13 121.1(3) . .
C14 C16 C17 121.8(3) . .
C16 C17 C21 121.1(2) . .
C18 C17 C16 117.3(3) . .
C18 C17 C21 121.6(2) . .
O5 C18 C17 115.2(3) . .
O5 C18 C20 124.0(3) . .
C20 C18 C17 120.8(3) . .
C18 C20 C13 121.2(3) . .
C17 C21 C17 111.8(3) . 6_554
C2 C22 C1 122.1(2) 6_554 .

loop_
_geom_bond_atom_site_label_1
_geom_bond_atom_site_label_2
_geom_bond_distance
_geom_bond_site_symmetry_2
O1 C1 1.385(3) .
O1 C23 1.404(3) .
O2 C5 1.381(3) .
O2 C6 1.388(4) .
O3 C9 1.370(3) .
O3 C10 1.408(5) .
O4 C14 1.389(3) .
O4 C15 1.404(4) .
O5 C18 1.378(3) .
O5 C19 1.420(4) .
C1 C2 1.390(3) .
C1 C22 1.381(4) .
C2 C3 1.511(4) .
C2 C22 1.378(4) 6_554
C3 C4 1.513(4) .
C4 C5 1.383(4) .
C4 C11 1.389(4) .
C5 C7 1.386(4) .
C7 C8 1.385(4) .
C8 C9 1.393(4) .
C8 C12 1.513(4) .
C9 C11 1.378(4) .
C12 C13 1.508(4) .
C13 C14 1.382(4) .
C13 C20 1.399(4) .
C14 C16 1.374(4) .
C16 C17 1.396(4) .
C17 C18 1.395(4) .
C17 C21 1.509(4) .
C18 C20 1.386(4) .
C21 C17 1.509(4) 6_554
C22 C2 1.378(4) 6_554

loop_
_geom_torsion_atom_site_label_1
_geom_torsion_atom_site_label_2
_geom_torsion_atom_site_label_3
_geom_torsion_atom_site_label_4
_geom_torsion
_geom_torsion_site_symmetry_1
_geom_torsion_site_symmetry_4
O1 C1 C2 C3 -1.5(4) . .
O1 C1 C2 C22 -179.5(2) . 6_554
O1 C1 C22 C2 179.5(2) . 6_554
O2 C5 C7 C8 178.2(2) . .
O3 C9 C11 C4 177.8(3) . .
O4 C14 C16 C17 179.3(3) . .
O5 C18 C20 C13 179.5(3) . .
C1 C2 C3 C4 -85.9(3) . .
C2 C1 C22 C2 -1.8(3) . 6_554
C2 C3 C4 C5 -92.1(3) . .
C2 C3 C4 C11 84.8(3) . .
C3 C4 C5 O2 -2.5(4) . .
C3 C4 C5 C7 178.2(2) . .
C3 C4 C11 C9 -175.9(2) . .
C4 C5 C7 C8 -2.6(4) . .
C5 C4 C11 C9 1.2(4) . .
C5 C7 C8 C9 1.4(4) . .
C5 C7 C8 C12 -176.9(3) . .
C6 O2 C5 C4 158.4(3) . .
C6 O2 C5 C7 -22.3(4) . .
C7 C8 C9 O3 -179.1(2) . .
C7 C8 C9 C11 1.1(4) . .
C7 C8 C12 C13 88.0(3) . .
C8 C9 C11 C4 -2.4(4) . .
C8 C12 C13 C14 -85.2(3) . .
C8 C12 C13 C20 92.2(3) . .
C9 C8 C12 C13 -90.3(3) . .
C10 O3 C9 C8 166.5(4) . .
C10 O3 C9 C11 -13.7(5) . .
C11 C4 C5 O2 -179.4(2) . .
C11 C4 C5 C7 1.3(4) . .
C12 C8 C9 O3 -0.8(4) . .
C12 C8 C9 C11 179.4(3) . .
C12 C13 C14 O4 -2.8(4) . .
C12 C13 C14 C16 177.9(3) . .
C12 C13 C20 C18 -176.6(3) . .
C13 C14 C16 C17 -1.5(4) . .
C14 C13 C20 C18 1.0(4) . .
C14 C16 C17 C18 1.2(4) . .
C14 C16 C17 C21 -176.8(3) . .
C15 O4 C14 C13 158.5(3) . .
C15 O4 C14 C16 -22.3(4) . .
C16 C17 C18 O5 179.5(3) . .
C16 C17 C18 C20 0.1(4) . .
C16 C17 C21 C17 88.2(3) . 6_554
C17 C18 C20 C13 -1.2(4) . .
C18 C17 C21 C17 -89.8(3) . 6_554
C19 O5 C18 C17 171.4(3) . .
C19 O5 C18 C20 -9.3(5) . .
C20 C13 C14 O4 179.6(2) . .
C20 C13 C14 C16 0.3(4) . .
C21 C17 C18 O5 -2.5(4) . .
C21 C17 C18 C20 178.2(3) . .
C22 C1 C2 C3 179.7(2) . .
C22 C1 C2 C22 1.7(3) . 6_554
C22 C2 C3 C4 92.0(3) 6_554 .
C23 O1 C1 C2 174.5(3) . .
C23 O1 C1 C22 -6.8(4) . .
